data_7222072
loop_
_publ_author_name
'Mir, Niyaz A.'
'Dubey, Ritesh'
'Tothadi, Srinu'
'Desiraju, Gautam R.'

_publ_section_title
;
 Combinatorial crystal synthesis of ternary solids based on
 2-methylresorcinol
;
_journal_issue 41
_journal_name_full CrystEngComm
_journal_page_first 7866
_journal_paper_doi 10.1039/C5CE01280E
_journal_volume 17
_journal_year 2015
_chemical_formula_sum 'C19 H20 N2 O2'
_chemical_formula_weight 308.37
_chemical_name_systematic
;
 ?
;
_space_group_crystal_system monoclinic
_space_group_IT_number 15
_space_group_name_Hall '-C 2yc'
_space_group_name_H-M_alt 'C 1 2/c 1'
_symmetry_space_group_name_Hall '-C 2yc'
_symmetry_space_group_name_H-M 'C 1 2/c 1'
_atom_sites_solution_hydrogens mixed
_audit_creation_method SHELXL-2013
_audit_update_record
;
2015-08-18 deposited with the CCDC.
2015-09-09 downloaded from the CCDC.
;
_cell_angle_alpha 90
_cell_angle_beta 98.031(13)
_cell_angle_gamma 90
_cell_formula_units_Z 4
_cell_length_a 8.139(2)
_cell_length_b 12.331(4)
_cell_length_c 16.793(5)
_cell_measurement_temperature 150(2)
_cell_volume 1668.9(8)
_computing_structure_refinement 'SHELXL-2013 (Sheldrick, 2013)'
_diffrn_ambient_temperature 150(2)
_diffrn_measured_fraction_theta_full 0.989
_diffrn_measured_fraction_theta_max 0.990
_diffrn_measurement_device_type 'Rigaku Mercury375R (2x2 bin mode)'
_diffrn_measurement_method 'profile data from \w-scans'
_diffrn_radiation_type MoK\a
_diffrn_radiation_wavelength 0.71073
_diffrn_reflns_av_R_equivalents 0.1091
_diffrn_reflns_av_unetI/netI 0.0660
_diffrn_reflns_laue_measured_fraction_full 0.989
_diffrn_reflns_laue_measured_fraction_max 0.990
_diffrn_reflns_limit_h_max 10
_diffrn_reflns_limit_h_min -10
_diffrn_reflns_limit_k_max 16
_diffrn_reflns_limit_k_min -16
_diffrn_reflns_limit_l_max 21
_diffrn_reflns_limit_l_min -21
_diffrn_reflns_number 7668
_diffrn_reflns_point_group_measured_fraction_full 0.989
_diffrn_reflns_point_group_measured_fraction_max 0.990
_diffrn_reflns_theta_full 25.242
_diffrn_reflns_theta_max 27.546
_diffrn_reflns_theta_min 3.020
_diffrn_source 'Sealed Tube'
_exptl_absorpt_coefficient_mu 0.080
_exptl_absorpt_correction_T_max 1.000
_exptl_absorpt_correction_T_min 0.665
_exptl_absorpt_correction_type multi-scan
_exptl_absorpt_process_details 'Jacobson, R. (1998) Private communication'
_exptl_crystal_colour Colorless
_exptl_crystal_density_diffrn 1.227
_exptl_crystal_description Block
_exptl_crystal_F_000 656
_exptl_crystal_size_max 0.200
_exptl_crystal_size_mid 0.200
_exptl_crystal_size_min 0.200
_refine_diff_density_max 0.474
_refine_diff_density_min -0.222
_refine_diff_density_rms 0.063
_refine_ls_extinction_method none
_refine_ls_goodness_of_fit_ref 1.088
_refine_ls_hydrogen_treatment mixed
_refine_ls_matrix_type full
_refine_ls_number_parameters 118
_refine_ls_number_reflns 1915
_refine_ls_number_restraints 0
_refine_ls_restrained_S_all 1.088
_refine_ls_R_factor_all 0.0799
_refine_ls_R_factor_gt 0.0662
_refine_ls_shift/su_max 0.000
_refine_ls_shift/su_mean 0.000
_refine_ls_structure_factor_coef Fsqd
_refine_ls_weighting_details
;
 w=1/[\s^2^(Fo^2^)+(0.1215P)^2^+0.3679P]
 where P=(Fo^2^+2Fc^2^)/3
;
_refine_ls_weighting_scheme calc
_refine_ls_wR_factor_gt 0.1964
_refine_ls_wR_factor_ref 0.2119
_reflns_Friedel_coverage 0.000
_reflns_number_gt 1452
_reflns_number_total 1915
_reflns_threshold_expression 'I > 2\s(I)'
_cod_data_source_file c5ce01280e2.cif
_cod_data_source_block shelx
_cod_depositor_comments
;
The following automatic conversions were performed:

'_exptl_absorpt_correction_type' value 'Multi-scan' changed to
'multi-scan' according to
/usr/data/users/saulius/crontab/automatic-downloads/rss-feeds/RSC/lib/dictionaries/cif_core.dic
dictionary named 'cif_core.dic' version 2.4.2 from 2011-04-26.

Automatic conversion script
Id: cif_fix_values 3271 2015-04-21 07:52:19Z andrius 

 Adding full bibliography for 7222059--7222080.cif.
;
_cod_original_cell_volume 1668.7(9)
_cod_database_code 7222072
_shelx_space_group_comment
;
The symmetry employed for this shelxl refinement is uniquely defined
by the following loop, which should always be used as a source of
symmetry information in preference to the above space-group names.
They are only intended as comments.
;
_shelx_estimated_absorpt_t_min 0.984
_shelx_estimated_absorpt_t_max 0.984
_shelxl_version_number 2013-2

loop_
_space_group_symop_operation_xyz
'x, y, z'
'-x, y, -z+1/2'
'x+1/2, y+1/2, z'
'-x+1/2, y+1/2, -z+1/2'
'-x, -y, -z'
'x, -y, z-1/2'
'-x+1/2, -y+1/2, -z'
'x+1/2, -y+1/2, z-1/2'

loop_
_atom_site_label
_atom_site_type_symbol
_atom_site_fract_x
_atom_site_fract_y
_atom_site_fract_z
_atom_site_U_iso_or_equiv
_atom_site_adp_type
_atom_site_occupancy
_atom_site_site_symmetry_order
_atom_site_calc_flag
_atom_site_refinement_flags_posn
_atom_site_refinement_flags_adp
_atom_site_refinement_flags_occupancy
H1O H 0.306(4) 0.265(3) 0.3819(18) 0.076(9) Uiso 1 1 d . . .
H11A H 1.011(3) 0.431(2) 0.5686(14) 0.041(6) Uiso 1 1 d . . .
H11B H 1.062(3) 0.393(2) 0.4864(16) 0.057(7) Uiso 1 1 d . . .
C2 C 0.0000 0.2215(2) 0.2500 0.0324(6) Uani 1 2 d S T P
O1 O 0.23128(18) 0.22123(13) 0.35122(9) 0.0443(4) Uani 1 1 d . . .
C1 C 0.11888(19) 0.28002(16) 0.30105(10) 0.0328(5) Uani 1 1 d . . .
N1 N 0.48324(19) 0.33706(14) 0.43331(11) 0.0410(5) Uani 1 1 d . . .
C5 C 0.0000 0.1000(2) 0.2500 0.0432(7) Uani 1 2 d S T P
H5A H 0.0916 0.0735 0.2893 0.065 Uiso 0.25 1 calc R U P
H5B H 0.0139 0.0735 0.1963 0.065 Uiso 0.25 1 calc R U P
H5C H -0.1055 0.0735 0.2644 0.065 Uiso 0.25 1 calc R U P
H5D H -0.0916 0.0735 0.2107 0.065 Uiso 0.25 1 calc R U P
H5E H -0.0139 0.0735 0.3037 0.065 Uiso 0.25 1 calc R U P
H5F H 0.1055 0.0735 0.2356 0.065 Uiso 0.25 1 calc R U P
C4 C 0.1205(2) 0.39359(16) 0.30061(11) 0.0367(5) Uani 1 1 d . . .
H4 H 0.2035 0.4322 0.3347 0.044 Uiso 1 1 calc R U .
C8 C 0.8098(2) 0.40488(15) 0.48504(11) 0.0346(4) Uani 1 1 d . . .
C3 C 0.0000 0.4490(2) 0.2500 0.0395(6) Uani 1 2 d S T P
H3 H 0.0000 0.5260 0.2500 0.047 Uiso 1 2 calc R U P
C9 C 0.6978(2) 0.38824(16) 0.53865(12) 0.0384(5) Uani 1 1 d . . .
H9 H 0.7309 0.3995 0.5946 0.046 Uiso 1 1 calc R U .
C10 C 0.5376(2) 0.35521(17) 0.51074(12) 0.0408(5) Uani 1 1 d . . .
H10 H 0.4627 0.3449 0.5487 0.049 Uiso 1 1 calc R U .
C11 C 0.9861(2) 0.44125(16) 0.51175(13) 0.0392(5) Uani 1 1 d . . .
C7 C 0.7522(3) 0.38780(19) 0.40421(13) 0.0452(5) Uani 1 1 d . . .
H7 H 0.8233 0.3995 0.3647 0.054 Uiso 1 1 calc R U .
C6 C 0.5914(3) 0.3537(2) 0.38190(13) 0.0477(6) Uani 1 1 d . . .
H6 H 0.5553 0.3413 0.3264 0.057 Uiso 1 1 calc R U .

loop_
_atom_site_aniso_label
_atom_site_aniso_U_11
_atom_site_aniso_U_22
_atom_site_aniso_U_33
_atom_site_aniso_U_23
_atom_site_aniso_U_13
_atom_site_aniso_U_12
C2 0.0292(11) 0.0344(13) 0.0334(12) 0.000 0.0031(9) 0.000
O1 0.0365(7) 0.0439(9) 0.0476(8) 0.0069(6) -0.0111(6) -0.0054(6)
C1 0.0271(8) 0.0403(10) 0.0310(9) 0.0025(6) 0.0037(7) -0.0020(7)
N1 0.0324(8) 0.0398(9) 0.0484(10) 0.0071(7) -0.0031(7) -0.0054(7)
C5 0.0430(14) 0.0344(14) 0.0488(15) 0.000 -0.0054(12) 0.000
C4 0.0354(9) 0.0388(10) 0.0358(10) -0.0016(7) 0.0040(7) -0.0068(7)
C8 0.0308(9) 0.0293(9) 0.0420(10) 0.0035(7) -0.0012(7) -0.0038(7)
C3 0.0436(14) 0.0332(13) 0.0424(14) 0.000 0.0089(11) 0.000
C9 0.0395(10) 0.0362(10) 0.0384(9) -0.0027(7) 0.0015(7) -0.0072(8)
C10 0.0355(9) 0.0415(11) 0.0456(11) 0.0010(8) 0.0062(8) -0.0085(8)
C11 0.0291(9) 0.0377(11) 0.0483(11) 0.0041(8) -0.0035(7) -0.0047(7)
C7 0.0385(10) 0.0576(13) 0.0388(10) 0.0073(9) 0.0025(8) -0.0099(9)
C6 0.0431(11) 0.0600(14) 0.0368(10) 0.0062(9) -0.0055(8) -0.0104(9)

loop_
_atom_type_symbol
_atom_type_description
_atom_type_scat_dispersion_real
_atom_type_scat_dispersion_imag
_atom_type_scat_source
C C 0.0033 0.0016 'International Tables Vol C Tables 4.2.6.8 and 6.1.1.4'
H H 0.0000 0.0000 'International Tables Vol C Tables 4.2.6.8 and 6.1.1.4'
N N 0.0061 0.0033 'International Tables Vol C Tables 4.2.6.8 and 6.1.1.4'
O O 0.0106 0.0060 'International Tables Vol C Tables 4.2.6.8 and 6.1.1.4'

loop_
_geom_angle_atom_site_label_1
_geom_angle_atom_site_label_2
_geom_angle_atom_site_label_3
_geom_angle
_geom_angle_site_symmetry_1
_geom_angle_site_symmetry_3
C1 C2 C1 117.9(2) 2 .
C1 C2 C5 121.04(12) 2 .
C1 C2 C5 121.05(12) . .
C1 O1 H1O 112(2) . .
O1 C1 C2 116.80(18) . .
O1 C1 C4 121.94(16) . .
C2 C1 C4 121.25(17) . .
C6 N1 C10 116.54(17) . .
C2 C5 H5A 109.5 . .
C2 C5 H5B 109.5 . .
H5A C5 H5B 109.5 . .
C2 C5 H5C 109.5 . .
H5A C5 H5C 109.5 . .
H5B C5 H5C 109.5 . .
C2 C5 H5D 109.5 . .
H5A C5 H5D 141.1 . .
H5B C5 H5D 56.3 . .
H5C C5 H5D 56.3 . .
C2 C5 H5E 109.5 . .
H5A C5 H5E 56.3 . .
H5B C5 H5E 141.1 . .
H5C C5 H5E 56.3 . .
H5D C5 H5E 109.5 . .
C2 C5 H5F 109.5 . .
H5A C5 H5F 56.3 . .
H5B C5 H5F 56.3 . .
H5C C5 H5F 141.1 . .
H5D C5 H5F 109.5 . .
H5E C5 H5F 109.5 . .
C3 C4 C1 119.32(17) . .
C3 C4 H4 120.3 . .
C1 C4 H4 120.3 . .
C9 C8 C7 116.81(17) . .
C9 C8 C11 122.40(17) . .
C7 C8 C11 120.78(18) . .
C4 C3 C4 120.9(3) . 2
C4 C3 H3 119.5 . .
C4 C3 H3 119.5 2 .
C8 C9 C10 119.91(18) . .
C8 C9 H9 120.0 . .
C10 C9 H9 120.0 . .
N1 C10 C9 123.28(18) . .
N1 C10 H10 118.4 . .
C9 C10 H10 118.4 . .
C8 C11 C11 111.95(19) . 5_766
C8 C11 H11A 108.6(14) . .
C11 C11 H11A 111.1(15) 5_766 .
C8 C11 H11B 108.4(16) . .
C11 C11 H11B 109.4(16) 5_766 .
H11A C11 H11B 107(2) . .
C6 C7 C8 119.37(19) . .
C6 C7 H7 120.3 . .
C8 C7 H7 120.3 . .
N1 C6 C7 124.1(2) . .
N1 C6 H6 118.0 . .
C7 C6 H6 118.0 . .

loop_
_geom_bond_atom_site_label_1
_geom_bond_atom_site_label_2
_geom_bond_distance
_geom_bond_site_symmetry_2
C2 C1 1.400(2) 2
C2 C1 1.400(2) .
C2 C5 1.498(4) .
O1 C1 1.363(2) .
O1 H1O 0.92(3) .
C1 C4 1.400(3) .
N1 C6 1.332(3) .
N1 C10 1.333(3) .
C5 H5A 0.9800 .
C5 H5B 0.9800 .
C5 H5C 0.9800 .
C5 H5D 0.9800 .
C5 H5E 0.9800 .
C5 H5F 0.9800 .
C4 C3 1.385(2) .
C4 H4 0.9500 .
C8 C9 1.383(3) .
C8 C7 1.389(3) .
C8 C11 1.511(2) .
C3 C4 1.385(2) 2
C3 H3 0.9500 .
C9 C10 1.384(3) .
C9 H9 0.9500 .
C10 H10 0.9500 .
C11 C11 1.527(4) 5_766
C11 H11A 0.96(2) .
C11 H11B 0.99(3) .
C7 C6 1.376(3) .
C7 H7 0.9500 .
C6 H6 0.9500 .

loop_
_geom_hbond_atom_site_label_D
_geom_hbond_atom_site_label_H
_geom_hbond_atom_site_label_A
_geom_hbond_distance_DH
_geom_hbond_distance_HA
_geom_hbond_distance_DA
_geom_hbond_angle_DHA
_geom_hbond_site_symmetry_A
C10 H10 O1 0.95 2.59 3.531(3) 169.3 7_556

loop_
_geom_torsion_atom_site_label_1
_geom_torsion_atom_site_label_2
_geom_torsion_atom_site_label_3
_geom_torsion_atom_site_label_4
_geom_torsion
_geom_torsion_site_symmetry_1
_geom_torsion_site_symmetry_4
C1 C2 C1 O1 178.80(17) 2 .
C5 C2 C1 O1 -1.20(17) . .
C1 C2 C1 C4 -0.74(11) 2 .
C5 C2 C1 C4 179.26(11) . .
O1 C1 C4 C3 -178.04(14) . .
C2 C1 C4 C3 1.5(2) . .
C1 C4 C3 C4 -0.72(11) . 2
C7 C8 C9 C10 0.6(3) . .
C11 C8 C9 C10 179.81(18) . .
C6 N1 C10 C9 -0.9(3) . .
C8 C9 C10 N1 0.6(3) . .
C9 C8 C11 C11 -108.1(3) . 5_766
C7 C8 C11 C11 71.1(3) . 5_766
C9 C8 C7 C6 -1.3(3) . .
C11 C8 C7 C6 179.4(2) . .
C10 N1 C6 C7 0.0(3) . .
C8 C7 C6 N1 1.1(4) . .
